data_2222409
loop_
_publ_author_name
'You, Jun'
'Liu, Bo'
'Pang, Yu-Jing'
'Wu, Qing-Cui'

_publ_section_title
;
 Diaqua[(<i>E</i>)-2-(2-oxidobenzylideneamino)-2-phenylacetato]zinc(II)
 dimethyl sulfoxide monosolvate
;
_journal_coeditor_code NG2591
_journal_issue 7
_journal_name_full 'Acta Crystallographica Section E'
_journal_page_first m734
_journal_paper_doi 10.1107/S1600536809020741
_journal_volume 65
_journal_year 2009
_chemical_formula_iupac ' [Zn (C15 H11 N O3) (H2 O)2] , C2 H6 O S'
_chemical_formula_moiety 'C15 H15 N O5 Zn, C2 H6 O S'
_chemical_formula_sum 'C17 H21 N O6 S Zn'
_chemical_formula_weight 432.78
_chemical_name_systematic
;
Diaqua[(<i>E</i>)-2-(2-oxidobenzylideneamino)-2-phenylacetato]zinc(II)
dimethyl sulfoxide solvate
;
_space_group_IT_number 2
_symmetry_cell_setting triclinic
_symmetry_space_group_name_Hall '-P 1'
_symmetry_space_group_name_H-M 'P -1'
_atom_sites_solution_hydrogens geom
_atom_sites_solution_primary direct
_atom_sites_solution_secondary difmap
_cell_angle_alpha 81.91(2)
_cell_angle_beta 81.37(2)
_cell_angle_gamma 80.18(2)
_cell_formula_units_Z 2
_cell_length_a 7.331(4)
_cell_length_b 9.318(5)
_cell_length_c 14.578(9)
_cell_measurement_reflns_used 8052
_cell_measurement_temperature 291(2)
_cell_measurement_theta_max 27.48
_cell_measurement_theta_min 3.01
_cell_volume 963.3(10)
_computing_cell_refinement 'RAPID-AUTO (Rigaku, 1998)'
_computing_data_collection 'RAPID-AUTO (Rigaku, 1998)'
_computing_data_reduction 'CrystalStructure (Rigaku/MSC, 2002)'
_computing_molecular_graphics 'SHELXTL (Sheldrick, 2008)'
_computing_publication_material 'SHELXL97 (Sheldrick, 2008)'
_computing_structure_refinement 'SHELXL97 (Sheldrick, 2008)'
_computing_structure_solution 'SHELXS97 (Sheldrick, 2008)'
_diffrn_ambient_temperature 291(2)
_diffrn_measured_fraction_theta_full 0.981
_diffrn_measured_fraction_theta_max 0.981
_diffrn_measurement_device_type 'Rigaku R-AXIS RAPID'
_diffrn_measurement_method '\w scan'
_diffrn_radiation_monochromator graphite
_diffrn_radiation_source 'fine-focus sealed tube'
_diffrn_radiation_type MoK\a
_diffrn_radiation_wavelength 0.71073
_diffrn_reflns_av_R_equivalents 0.0235
_diffrn_reflns_av_sigmaI/netI 0.0305
_diffrn_reflns_limit_h_max 8
_diffrn_reflns_limit_h_min -9
_diffrn_reflns_limit_k_max 12
_diffrn_reflns_limit_k_min -12
_diffrn_reflns_limit_l_max 18
_diffrn_reflns_limit_l_min -18
_diffrn_reflns_number 9415
_diffrn_reflns_theta_full 27.47
_diffrn_reflns_theta_max 27.47
_diffrn_reflns_theta_min 3.01
_diffrn_standards_decay_% 0
_diffrn_standards_interval_count 0
_diffrn_standards_interval_time 0
_diffrn_standards_number 0
_exptl_absorpt_coefficient_mu 1.415
_exptl_absorpt_correction_T_max 0.8374
_exptl_absorpt_correction_T_min 0.7768
_exptl_absorpt_correction_type multi-scan
_exptl_absorpt_process_details '(ABSCOR; Higashi, 1995)'
_exptl_crystal_colour colorless
_exptl_crystal_density_diffrn 1.492
_exptl_crystal_density_method 'not measured'
_exptl_crystal_description block
_exptl_crystal_F_000 448
_exptl_crystal_size_max 0.19
_exptl_crystal_size_mid 0.15
_exptl_crystal_size_min 0.13
_refine_diff_density_max 0.480
_refine_diff_density_min -0.282
_refine_ls_extinction_method none
_refine_ls_goodness_of_fit_ref 1.151
_refine_ls_hydrogen_treatment constr
_refine_ls_matrix_type full
_refine_ls_number_parameters 237
_refine_ls_number_reflns 4331
_refine_ls_number_restraints 0
_refine_ls_restrained_S_all 1.151
_refine_ls_R_factor_all 0.0387
_refine_ls_R_factor_gt 0.0325
_refine_ls_shift/su_max 0.001
_refine_ls_shift/su_mean 0.000
_refine_ls_structure_factor_coef Fsqd
_refine_ls_weighting_details 'calc w=1/[\s^2^(Fo^2^)+(0.0512P)^2^+0.2263P] where P=(Fo^2^+2Fc^2^)/3'
_refine_ls_weighting_scheme calc
_refine_ls_wR_factor_gt 0.0949
_refine_ls_wR_factor_ref 0.0978
_reflns_number_gt 3751
_reflns_number_total 4331
_reflns_threshold_expression >2sigma(I)
_cod_data_source_file ng2591.cif
_cod_data_source_block I
_cod_original_cell_volume 963.4(9)
_cod_database_code 2222409
_cod_database_fobs_code 2222409

loop_
_symmetry_equiv_pos_as_xyz
'x, y, z'
'-x, -y, -z'

loop_
_atom_site_type_symbol
_atom_site_label
_atom_site_fract_x
_atom_site_fract_y
_atom_site_fract_z
_atom_site_U_iso_or_equiv
_atom_site_adp_type
_atom_site_calc_flag
_atom_site_refinement_flags
_atom_site_occupancy
_atom_site_disorder_assembly
_atom_site_disorder_group
C C1 0.9379(3) 0.7675(2) 0.26445(14) 0.0316(4) Uani d . 1 . .
C C2 0.7789(4) 0.8689(3) 0.24967(18) 0.0451(5) Uani d . 1 . .
H H2 0.6891 0.8462 0.2176 0.054 Uiso calc R 1 . .
C C3 0.7553(5) 1.0041(3) 0.2831(2) 0.0589(7) Uani d . 1 . .
H H3 0.6491 1.0719 0.2736 0.071 Uiso calc R 1 . .
C C4 0.8891(5) 1.0382(3) 0.3305(2) 0.0671(9) Uani d . 1 . .
H H4 0.8718 1.1284 0.3535 0.080 Uiso calc R 1 . .
C C5 1.0461(5) 0.9402(3) 0.3436(2) 0.0612(8) Uani d . 1 . .
H H5 1.1362 0.9643 0.3749 0.073 Uiso calc R 1 . .
C C6 1.0726(4) 0.8041(3) 0.31051(17) 0.0457(6) Uani d . 1 . .
H H6 1.1806 0.7379 0.3193 0.055 Uiso calc R 1 . .
C C7 0.9648(3) 0.6175(2) 0.23069(14) 0.0286(4) Uani d . 1 . .
H H7 1.0767 0.5582 0.2531 0.034 Uiso calc R 1 . .
C C8 0.9913(3) 0.6342(2) 0.12286(14) 0.0287(4) Uani d . 1 . .
C C9 0.7835(3) 0.4801(2) 0.34886(15) 0.0339(4) Uani d . 1 . .
H H9 0.8721 0.4896 0.3862 0.041 Uiso calc R 1 . .
C C10 0.6363(3) 0.3983(2) 0.39195(15) 0.0356(5) Uani d . 1 . .
C C11 0.6505(4) 0.3309(3) 0.48364(17) 0.0521(6) Uani d . 1 . .
H H11 0.7511 0.3425 0.5124 0.063 Uiso calc R 1 . .
C C12 0.5219(5) 0.2490(4) 0.5320(2) 0.0635(8) Uani d . 1 . .
H H12 0.5353 0.2044 0.5923 0.076 Uiso calc R 1 . .
C C13 0.3711(5) 0.2339(4) 0.4894(2) 0.0655(8) Uani d . 1 . .
H H13 0.2828 0.1781 0.5217 0.079 Uiso calc R 1 . .
C C14 0.3488(4) 0.2995(3) 0.4004(2) 0.0559(7) Uani d . 1 . .
H H14 0.2444 0.2886 0.3743 0.067 Uiso calc R 1 . .
C C15 0.4808(3) 0.3834(3) 0.34729(15) 0.0392(5) Uani d . 1 . .
C C16 0.1636(4) 0.2801(3) 0.1543(2) 0.0527(6) Uani d . 1 . .
H H16A 0.2255 0.3352 0.1877 0.079 Uiso calc R 1 . .
H H16B 0.0506 0.2573 0.1919 0.079 Uiso calc R 1 . .
H H16C 0.1341 0.3372 0.0969 0.079 Uiso calc R 1 . .
C C17 0.1686(4) 0.0495(3) 0.0617(2) 0.0495(6) Uani d . 1 . .
H H17A 0.1290 0.1261 0.0143 0.074 Uiso calc R 1 . .
H H17B 0.0612 0.0201 0.1014 0.074 Uiso calc R 1 . .
H H17C 0.2381 -0.0330 0.0327 0.074 Uiso calc R 1 . .
N N1 0.8040(2) 0.54080(19) 0.26458(12) 0.0301(4) Uani d . 1 . .
O O1 0.8636(2) 0.60996(18) 0.08213(10) 0.0366(3) Uani d . 1 . .
O O2 1.1404(2) 0.67381(19) 0.08264(11) 0.0400(4) Uani d . 1 . .
O O3 0.4514(2) 0.4435(2) 0.26298(12) 0.0505(4) Uani d . 1 . .
O O4 0.6986(3) 0.3510(2) 0.09429(13) 0.0581(5) Uani d . 1 . .
H H23 0.6190 0.2942 0.0951 0.087 Uiso d R 1 . .
H H24 0.7571 0.3634 0.0395 0.087 Uiso d R 1 . .
O O5 0.4726(2) 0.7027(2) 0.11810(12) 0.0471(4) Uani d . 1 . .
H H21 0.3578 0.6969 0.1193 0.071 Uiso d R 1 . .
H H22 0.5174 0.7309 0.0626 0.071 Uiso d R 1 . .
O O6 0.4740(2) 0.16387(19) 0.06180(12) 0.0447(4) Uani d . 1 . .
S S1 0.31254(8) 0.11488(6) 0.12970(4) 0.03825(14) Uani d . 1 . .
Zn Zn1 0.63958(3) 0.52441(3) 0.167315(16) 0.03534(10) Uani d . 1 . .

loop_
_atom_site_aniso_label
_atom_site_aniso_U_11
_atom_site_aniso_U_22
_atom_site_aniso_U_33
_atom_site_aniso_U_12
_atom_site_aniso_U_13
_atom_site_aniso_U_23
C1 0.0338(10) 0.0317(10) 0.0280(9) -0.0083(8) 0.0023(8) -0.0019(8)
C2 0.0419(13) 0.0445(13) 0.0463(13) -0.0040(11) -0.0015(10) -0.0040(11)
C3 0.0648(18) 0.0380(13) 0.0642(18) 0.0045(13) 0.0099(14) -0.0074(13)
C4 0.104(3) 0.0411(15) 0.0562(17) -0.0236(17) 0.0161(17) -0.0183(13)
C5 0.080(2) 0.0554(17) 0.0589(17) -0.0311(16) -0.0067(15) -0.0191(14)
C6 0.0504(14) 0.0492(14) 0.0420(13) -0.0155(12) -0.0069(11) -0.0102(11)
C7 0.0240(9) 0.0327(10) 0.0301(10) -0.0082(8) -0.0031(7) -0.0031(8)
C8 0.0257(9) 0.0303(10) 0.0296(9) -0.0069(8) 0.0021(7) -0.0040(8)
C9 0.0360(11) 0.0367(11) 0.0287(10) -0.0072(9) -0.0026(8) -0.0023(8)
C10 0.0412(12) 0.0338(11) 0.0285(10) -0.0080(9) 0.0059(9) -0.0009(8)
C11 0.0544(15) 0.0632(16) 0.0338(12) -0.0107(13) 0.0012(11) 0.0063(11)
C12 0.070(2) 0.071(2) 0.0398(14) -0.0145(16) 0.0081(13) 0.0177(13)
C13 0.073(2) 0.0637(18) 0.0534(16) -0.0298(16) 0.0221(15) 0.0079(14)
C14 0.0502(15) 0.0702(18) 0.0470(14) -0.0287(14) 0.0107(12) -0.0001(13)
C15 0.0409(12) 0.0429(12) 0.0321(11) -0.0141(10) 0.0088(9) -0.0035(9)
C16 0.0515(15) 0.0485(14) 0.0578(16) -0.0065(12) 0.0028(12) -0.0166(12)
C17 0.0400(13) 0.0417(13) 0.0701(17) -0.0152(11) -0.0069(12) -0.0076(12)
N1 0.0288(8) 0.0341(9) 0.0271(8) -0.0091(7) -0.0001(7) -0.0014(7)
O1 0.0290(7) 0.0560(10) 0.0274(7) -0.0179(7) -0.0024(6) -0.0014(7)
O2 0.0281(7) 0.0587(10) 0.0355(8) -0.0200(7) 0.0042(6) -0.0064(7)
O3 0.0414(9) 0.0763(12) 0.0367(9) -0.0303(9) -0.0009(7) 0.0050(8)
O4 0.0618(12) 0.0754(13) 0.0467(10) -0.0448(10) 0.0172(9) -0.0239(9)
O5 0.0268(8) 0.0655(11) 0.0470(9) -0.0145(8) -0.0050(7) 0.0094(8)
O6 0.0350(8) 0.0511(10) 0.0497(10) -0.0179(7) 0.0021(7) -0.0060(8)
S1 0.0338(3) 0.0366(3) 0.0427(3) -0.0104(2) -0.0032(2) 0.0048(2)
Zn1 0.02999(15) 0.05017(18) 0.02839(14) -0.01813(11) -0.00285(9) 0.00044(10)

loop_
_atom_type_symbol
_atom_type_description
_atom_type_scat_dispersion_real
_atom_type_scat_dispersion_imag
_atom_type_scat_source
C C 0.0033 0.0016 'International Tables Vol C Tables 4.2.6.8 and 6.1.1.4'
H H 0.0000 0.0000 'International Tables Vol C Tables 4.2.6.8 and 6.1.1.4'
N N 0.0061 0.0033 'International Tables Vol C Tables 4.2.6.8 and 6.1.1.4'
O O 0.0106 0.0060 'International Tables Vol C Tables 4.2.6.8 and 6.1.1.4'
Zn Zn 0.2839 1.4301 'International Tables Vol C Tables 4.2.6.8 and 6.1.1.4'
S S 0.1246 0.1234 'International Tables Vol C Tables 4.2.6.8 and 6.1.1.4'

loop_
_geom_angle_atom_site_label_1
_geom_angle_atom_site_label_2
_geom_angle_atom_site_label_3
_geom_angle_site_symmetry_1
_geom_angle_site_symmetry_3
_geom_angle
_geom_angle_publ_flag
C6 C1 C2 . . 119.6(2) ?
C6 C1 C7 . . 119.8(2) ?
C2 C1 C7 . . 120.64(19) ?
C3 C2 C1 . . 119.6(3) ?
C3 C2 H2 . . 120.2 ?
C1 C2 H2 . . 120.2 ?
C4 C3 C2 . . 120.3(3) ?
C4 C3 H3 . . 119.9 ?
C2 C3 H3 . . 119.9 ?
C5 C4 C3 . . 120.2(2) ?
C5 C4 H4 . . 119.9 ?
C3 C4 H4 . . 119.9 ?
C4 C5 C6 . . 120.4(3) ?
C4 C5 H5 . . 119.8 ?
C6 C5 H5 . . 119.8 ?
C1 C6 C5 . . 119.9(3) ?
C1 C6 H6 . . 120.1 ?
C5 C6 H6 . . 120.1 ?
N1 C7 C1 . . 111.97(16) ?
N1 C7 C8 . . 108.26(15) ?
C1 C7 C8 . . 109.72(17) ?
N1 C7 H7 . . 108.9 ?
C1 C7 H7 . . 108.9 ?
C8 C7 H7 . . 108.9 ?
O1 C8 O2 . . 124.70(19) ?
O1 C8 C7 . . 118.68(17) ?
O2 C8 C7 . . 116.62(18) ?
N1 C9 C10 . . 126.4(2) ?
N1 C9 H9 . . 116.8 ?
C10 C9 H9 . . 116.8 ?
C11 C10 C15 . . 119.5(2) ?
C11 C10 C9 . . 116.5(2) ?
C15 C10 C9 . . 124.1(2) ?
C12 C11 C10 . . 122.4(3) ?
C12 C11 H11 . . 118.8 ?
C10 C11 H11 . . 118.8 ?
C11 C12 C13 . . 118.6(3) ?
C11 C12 H12 . . 120.7 ?
C13 C12 H12 . . 120.7 ?
C14 C13 C12 . . 121.5(3) ?
C14 C13 H13 . . 119.3 ?
C12 C13 H13 . . 119.3 ?
C13 C14 C15 . . 121.7(3) ?
C13 C14 H14 . . 119.2 ?
C15 C14 H14 . . 119.2 ?
O3 C15 C14 . . 118.8(2) ?
O3 C15 C10 . . 124.8(2) ?
C14 C15 C10 . . 116.4(2) ?
S1 C16 H16A . . 109.5 ?
S1 C16 H16B . . 109.5 ?
H16A C16 H16B . . 109.5 ?
S1 C16 H16C . . 109.5 ?
H16A C16 H16C . . 109.5 ?
H16B C16 H16C . . 109.5 ?
S1 C17 H17A . . 109.5 ?
S1 C17 H17B . . 109.5 ?
H17A C17 H17B . . 109.5 ?
S1 C17 H17C . . 109.5 ?
H17A C17 H17C . . 109.5 ?
H17B C17 H17C . . 109.5 ?
C9 N1 C7 . . 119.69(18) ?
C9 N1 Zn1 . . 124.24(15) ?
C7 N1 Zn1 . . 115.85(13) ?
C8 O1 Zn1 . . 116.45(13) ?
C15 O3 Zn1 . . 125.28(15) ?
Zn1 O4 H23 . . 121.1 ?
Zn1 O4 H24 . . 117.3 ?
H23 O4 H24 . . 109.4 ?
Zn1 O5 H21 . . 118.0 ?
Zn1 O5 H22 . . 108.9 ?
H21 O5 H22 . . 109.0 ?
O6 S1 C16 . . 104.74(13) ?
O6 S1 C17 . . 106.13(13) ?
C16 S1 C17 . . 98.10(13) yes
O3 Zn1 O5 . . 97.31(8) yes
O3 Zn1 O4 . . 96.26(9) yes
O5 Zn1 O4 . . 118.61(9) yes
O3 Zn1 N1 . . 92.18(8) yes
O5 Zn1 N1 . . 119.53(8) yes
O4 Zn1 N1 . . 119.38(9) yes
O3 Zn1 O1 . . 171.33(6) yes
O5 Zn1 O1 . . 87.49(8) yes
O4 Zn1 O1 . . 87.69(7) yes
N1 Zn1 O1 . . 79.16(7) yes

loop_
_geom_bond_atom_site_label_1
_geom_bond_atom_site_label_2
_geom_bond_site_symmetry_2
_geom_bond_distance
_geom_bond_publ_flag
C1 C6 . 1.386(3) ?
C1 C2 . 1.393(3) ?
C1 C7 . 1.519(3) ?
C2 C3 . 1.388(4) ?
C2 H2 . 0.9300 ?
C3 C4 . 1.383(5) ?
C3 H3 . 0.9300 ?
C4 C5 . 1.361(5) ?
C4 H4 . 0.9300 ?
C5 C6 . 1.393(4) ?
C5 H5 . 0.9300 ?
C6 H6 . 0.9300 ?
C7 N1 . 1.469(3) ?
C7 C8 . 1.544(3) ?
C7 H7 . 0.9800 ?
C8 O1 . 1.248(2) ?
C8 O2 . 1.248(2) ?
C9 N1 . 1.276(3) ?
C9 C10 . 1.443(3) ?
C9 H9 . 0.9300 ?
C10 C11 . 1.405(3) ?
C10 C15 . 1.430(3) ?
C11 C12 . 1.365(4) ?
C11 H11 . 0.9300 ?
C12 C13 . 1.382(5) ?
C12 H12 . 0.9300 ?
C13 C14 . 1.376(4) ?
C13 H13 . 0.9300 ?
C14 C15 . 1.418(3) ?
C14 H14 . 0.9300 ?
C15 O3 . 1.310(3) ?
C16 S1 . 1.777(3) ?
C16 H16A . 0.9600 ?
C16 H16B . 0.9600 ?
C16 H16C . 0.9600 ?
C17 S1 . 1.780(3) ?
C17 H17A . 0.9600 ?
C17 H17B . 0.9600 ?
C17 H17C . 0.9600 ?
N1 Zn1 . 2.0305(19) yes
O1 Zn1 . 2.1047(17) yes
O3 Zn1 . 1.9742(18) yes
O4 Zn1 . 2.009(2) yes
O4 H23 . 0.8500 ?
O4 H24 . 0.8500 ?
O5 Zn1 . 2.0015(19) yes
O5 H21 . 0.8500 ?
O5 H22 . 0.8499 ?
O6 S1 . 1.5147(18) ?

loop_
_geom_hbond_atom_site_label_D
_geom_hbond_atom_site_label_H
_geom_hbond_atom_site_label_A
_geom_hbond_site_symmetry_A
_geom_hbond_distance_DH
_geom_hbond_distance_HA
_geom_hbond_distance_DA
_geom_hbond_angle_DHA
O4 H23 O6 . 0.85 1.90 2.725(3) 163.8
O4 H24 O2 2_765 0.85 1.88 2.695(3) 159.5
O5 H21 O2 1_455 0.85 1.81 2.629(2) 161.2
O5 H22 O6 2_665 0.85 1.93 2.742(3) 158.5

loop_
_geom_torsion_atom_site_label_1
_geom_torsion_atom_site_label_2
_geom_torsion_atom_site_label_3
_geom_torsion_atom_site_label_4
_geom_torsion_site_symmetry_1
_geom_torsion_site_symmetry_2
_geom_torsion_site_symmetry_3
_geom_torsion_site_symmetry_4
_geom_torsion
_geom_torsion_publ_flag
C6 C1 C2 C3 . . . . -1.5(4) ?
C7 C1 C2 C3 . . . . 178.5(2) ?
C1 C2 C3 C4 . . . . 0.2(4) ?
C2 C3 C4 C5 . . . . 0.9(5) ?
C3 C4 C5 C6 . . . . -0.8(5) ?
C2 C1 C6 C5 . . . . 1.6(4) ?
C7 C1 C6 C5 . . . . -178.4(2) ?
C4 C5 C6 C1 . . . . -0.5(4) ?
C6 C1 C7 N1 . . . . 126.6(2) ?
C2 C1 C7 N1 . . . . -53.4(3) ?
C6 C1 C7 C8 . . . . -113.2(2) ?
C2 C1 C7 C8 . . . . 66.9(3) ?
N1 C7 C8 O1 . . . . 13.2(3) ?
C1 C7 C8 O1 . . . . -109.3(2) ?
N1 C7 C8 O2 . . . . -167.87(18) ?
C1 C7 C8 O2 . . . . 69.7(2) ?
N1 C9 C10 C11 . . . . 174.9(2) ?
N1 C9 C10 C15 . . . . -5.4(4) ?
C15 C10 C11 C12 . . . . 1.0(4) ?
C9 C10 C11 C12 . . . . -179.3(3) ?
C10 C11 C12 C13 . . . . -0.9(5) ?
C11 C12 C13 C14 . . . . -0.2(5) ?
C12 C13 C14 C15 . . . . 1.2(5) ?
C13 C14 C15 O3 . . . . -179.8(3) ?
C13 C14 C15 C10 . . . . -1.1(4) ?
C11 C10 C15 O3 . . . . 178.6(2) ?
C9 C10 C15 O3 . . . . -1.1(4) ?
C11 C10 C15 C14 . . . . 0.0(3) ?
C9 C10 C15 C14 . . . . -179.7(2) ?
C10 C9 N1 C7 . . . . -178.51(19) ?
C10 C9 N1 Zn1 . . . . -4.2(3) ?
C1 C7 N1 C9 . . . . -77.4(2) ?
C8 C7 N1 C9 . . . . 161.56(19) ?
C1 C7 N1 Zn1 . . . . 107.87(16) ?
C8 C7 N1 Zn1 . . . . -13.2(2) ?
O2 C8 O1 Zn1 . . . . 174.12(17) ?
C7 C8 O1 Zn1 . . . . -7.0(2) ?
C14 C15 O3 Zn1 . . . . -165.10(19) ?
C10 C15 O3 Zn1 . . . . 16.3(3) ?
C15 O3 Zn1 O5 . . . . -139.4(2) ?
C15 O3 Zn1 O4 . . . . 100.7(2) ?
C15 O3 Zn1 N1 . . . . -19.2(2) ?
C9 N1 Zn1 O3 . . . . 13.31(19) ?
C7 N1 Zn1 O3 . . . . -172.18(14) ?
C9 N1 Zn1 O5 . . . . 112.98(18) ?
C7 N1 Zn1 O5 . . . . -72.52(15) ?
C9 N1 Zn1 O4 . . . . -85.13(19) ?
C7 N1 Zn1 O4 . . . . 89.38(15) ?
C9 N1 Zn1 O1 . . . . -166.21(19) ?
C7 N1 Zn1 O1 . . . . 8.29(13) ?
C8 O1 Zn1 O5 . . . . 120.12(16) ?
C8 O1 Zn1 O4 . . . . -121.10(16) ?
C8 O1 Zn1 N1 . . . . -0.59(15) ?
